data_4338025
loop_
_publ_author_name
'Biswas, Soumava'
'Jena, Himanshu Sekhar'
'Adhikary, Amit'
'Konar, Sanjit'

_publ_section_title
;
 Two Isostructural 3D Lanthanide Coordination Networks (Ln = Gd(3+),
 Dy(3+)) with Squashed Cuboid-Type Nanoscopic Cages Showing Significant
 Cryogenic Magnetic Refrigeration and Slow Magnetic Relaxation.
;
_journal_issue 8
_journal_name_full 'Inorganic chemistry'
_journal_page_first 3926
_journal_page_last 3928
_journal_paper_doi 10.1021/ic4030316
_journal_volume 53
_journal_year 2014
_chemical_formula_moiety 'C5 H4 Dy O8'
_chemical_formula_sum 'C5 H4 Dy O8'
_chemical_formula_weight 354.58
_chemical_name_systematic
; 
 ? 
;
_space_group_IT_number 14
_symmetry_cell_setting monoclinic
_symmetry_space_group_name_Hall '-P 2ybc'
_symmetry_space_group_name_H-M 'P 1 21/c 1'
_atom_sites_solution_hydrogens geom
_atom_sites_solution_primary direct
_atom_sites_solution_secondary difmap
_audit_creation_method SHELXL-97
_cell_angle_alpha 90.00
_cell_angle_beta 118.92
_cell_angle_gamma 90.00
_cell_formula_units_Z 4
_cell_length_a 9.51910(10)
_cell_length_b 9.61940(10)
_cell_length_c 9.82040(10)
_cell_measurement_reflns_used 3252
_cell_measurement_temperature 296(2)
_cell_measurement_theta_max 34.35
_cell_measurement_theta_min 3.18
_cell_volume 787.096(14)
_computing_cell_refinement 'Bruker SAINT'
_computing_data_collection 'Bruker APEX2'
_computing_data_reduction 'Bruker SAINT'
_computing_molecular_graphics 'Bruker SHELXTL'
_computing_publication_material 'Bruker SHELXTL'
_computing_structure_refinement 'SHELXL-97 (Sheldrick, 2008)'
_computing_structure_solution 'SHELXS-97 (Sheldrick, 2008)'
_diffrn_ambient_temperature 296(2)
_diffrn_measured_fraction_theta_full 1.00
_diffrn_measured_fraction_theta_max 1.00
_diffrn_measurement_device_type 'Bruker APEX-II CCD'
_diffrn_measurement_method '\f and \w scans'
_diffrn_radiation_monochromator graphite
_diffrn_radiation_source 'fine-focus sealed tube'
_diffrn_radiation_type MoK\a
_diffrn_radiation_wavelength 0.71073
_diffrn_reflns_av_R_equivalents 0.0248
_diffrn_reflns_av_sigmaI/netI 0.0310
_diffrn_reflns_limit_h_max 14
_diffrn_reflns_limit_h_min -14
_diffrn_reflns_limit_k_max 11
_diffrn_reflns_limit_k_min -14
_diffrn_reflns_limit_l_max 10
_diffrn_reflns_limit_l_min -15
_diffrn_reflns_number 5619
_diffrn_reflns_theta_full 34.38
_diffrn_reflns_theta_max 34.38
_diffrn_reflns_theta_min 3.18
_exptl_absorpt_coefficient_mu 9.513
_exptl_absorpt_correction_T_max 0.070
_exptl_absorpt_correction_T_min 0.026
_exptl_absorpt_correction_type multi-scan
_exptl_absorpt_process_details multi-scan
_exptl_crystal_colour colorless
_exptl_crystal_density_diffrn 2.992
_exptl_crystal_density_method 'not measured'
_exptl_crystal_description block
_exptl_crystal_F_000 656
_exptl_crystal_size_max 0.42
_exptl_crystal_size_mid 0.38
_exptl_crystal_size_min 0.28
_refine_diff_density_max 2.135
_refine_diff_density_min -2.226
_refine_diff_density_rms 0.261
_refine_ls_extinction_method none
_refine_ls_goodness_of_fit_ref 1.118
_refine_ls_hydrogen_treatment mixed
_refine_ls_matrix_type full
_refine_ls_number_parameters 143
_refine_ls_number_reflns 3310
_refine_ls_number_restraints 0
_refine_ls_restrained_S_all 1.118
_refine_ls_R_factor_all 0.0298
_refine_ls_R_factor_gt 0.0261
_refine_ls_shift/su_max 0.001
_refine_ls_shift/su_mean 0.000
_refine_ls_structure_factor_coef Fsqd
_refine_ls_weighting_details 'calc w=1/[\s^2^(Fo^2^)+(0.0273P)^2^+2.9600P] where P=(Fo^2^+2Fc^2^)/3'
_refine_ls_weighting_scheme calc
_refine_ls_wR_factor_gt 0.0633
_refine_ls_wR_factor_ref 0.0656
_reflns_number_gt 2615
_reflns_number_total 3310
_reflns_threshold_expression >2sigma(I)
_cod_data_source_file ic4030316_si_002.cif
_cod_data_source_block 2
_cod_depositor_comments
;
The following automatic conversions were performed:

'_symmetry_cell_setting' value 'Monoclinic' changed to 'monoclinic'
according to
/usr/data/users/saulius/automatic-downloads/rss-feeds/ACS/lib/dictionaries/cif_core.dic
dictionary named 'cif_core.dic' version 2.4.2 from 2011-04-26.

Automatic conversion script
Id: cif_fix_values 2281 2013-09-26 08:29:07Z andrius 

 Adding full bibliography for 4338025--4338026.cif.
;
_cod_original_sg_symbol_H-M 'P 21/c'
_cod_database_code 4338025

loop_
_symmetry_equiv_pos_as_xyz
'x, y, z'
'-x, y+1/2, -z+1/2'
'-x, -y, -z'
'x, -y-1/2, z-1/2'

loop_
_atom_site_label
_atom_site_type_symbol
_atom_site_fract_x
_atom_site_fract_y
_atom_site_fract_z
_atom_site_U_iso_or_equiv
_atom_site_adp_type
_atom_site_occupancy
_atom_site_symmetry_multiplicity
_atom_site_calc_flag
Dy1 Dy 0.766634(17) 0.445306(17) 0.130691(16) 0.00629(5) Uani 1 1 d
O1 O 0.7465(3) 0.6806(3) 0.0508(3) 0.0116(5) Uani 1 1 d
O2 O 0.7988(3) 0.4509(3) -0.0959(3) 0.0148(5) Uani 1 1 d
O6 O 0.8209(3) 0.5833(3) 0.3553(3) 0.0117(5) Uani 1 1 d
O4 O 0.9600(3) 0.3276(3) 0.3574(3) 0.0122(5) Uani 1 1 d
O5 O 0.6249(3) 0.3359(3) 0.2415(3) 0.0123(5) Uani 1 1 d
O8 O 0.7992(4) 0.2131(3) 0.0711(4) 0.0203(6) Uani 1 1 d
O3 O 1.0315(3) 0.5139(3) 0.1903(3) 0.0134(5) Uani 1 1 d
O9 O 0.5218(3) 0.4016(3) -0.0835(3) 0.0127(5) Uani 1 1 d
C2 C 0.7020(4) 0.6554(4) 0.3373(4) 0.0096(6) Uani 1 1 d
C5 C 0.5010(4) 0.2685(4) 0.2088(4) 0.0096(6) Uani 1 1 d
C4 C 0.6657(4) 0.7390(4) -0.0773(4) 0.0096(6) Uani 1 1 d
C3 C 0.9325(4) 0.4813(4) -0.0821(4) 0.0103(6) Uani 1 1 d
C6 C 0.5412(4) 0.6623(4) 0.2100(4) 0.0095(6) Uani 1 1 d
H8A H 0.769(8) 0.192(7) -0.015(8) 0.031(17) Uiso 1 1 d
H4A H 1.016(8) 0.368(7) 0.455(8) 0.031(17) Uiso 1 1 d
H4B H 1.018(7) 0.281(6) 0.359(6) 0.015(14) Uiso 1 1 d
H8B H 0.827(9) 0.137(8) 0.131(9) 0.05(2) Uiso 1 1 d

loop_
_atom_site_aniso_label
_atom_site_aniso_U_11
_atom_site_aniso_U_22
_atom_site_aniso_U_33
_atom_site_aniso_U_23
_atom_site_aniso_U_13
_atom_site_aniso_U_12
Dy1 0.00664(7) 0.00808(9) 0.00581(7) -0.00042(5) 0.00431(6) -0.00155(5)
O1 0.0106(10) 0.0140(13) 0.0096(11) 0.0055(9) 0.0043(9) 0.0006(9)
O2 0.0115(11) 0.0224(16) 0.0137(12) -0.0039(10) 0.0086(10) -0.0061(10)
O6 0.0093(10) 0.0133(13) 0.0129(11) -0.0026(9) 0.0056(9) 0.0030(9)
O4 0.0102(11) 0.0140(13) 0.0112(11) 0.0000(10) 0.0042(10) 0.0025(10)
O5 0.0084(10) 0.0165(13) 0.0126(11) 0.0025(10) 0.0055(9) -0.0020(9)
O8 0.0304(16) 0.0157(15) 0.0112(13) -0.0020(11) 0.0071(12) 0.0066(12)
O3 0.0128(11) 0.0195(14) 0.0120(11) 0.0003(10) 0.0093(10) -0.0025(10)
O9 0.0126(11) 0.0142(13) 0.0117(11) -0.0045(10) 0.0061(10) -0.0029(10)
C2 0.0078(12) 0.0104(16) 0.0109(13) -0.0029(12) 0.0047(11) -0.0004(11)
C5 0.0089(13) 0.0109(16) 0.0100(14) 0.0016(11) 0.0054(11) 0.0015(11)
C4 0.0081(13) 0.0113(16) 0.0118(14) 0.0029(12) 0.0068(12) 0.0011(11)
C3 0.0115(14) 0.0117(16) 0.0125(14) -0.0007(12) 0.0096(12) -0.0002(12)
C6 0.0078(12) 0.0123(16) 0.0096(13) -0.0018(12) 0.0051(11) 0.0001(11)

loop_
_atom_type_symbol
_atom_type_description
_atom_type_scat_dispersion_real
_atom_type_scat_dispersion_imag
_atom_type_scat_source
C C 0.0033 0.0016 'International Tables Vol C Tables 4.2.6.8 and 6.1.1.4'
H H 0.0000 0.0000 'International Tables Vol C Tables 4.2.6.8 and 6.1.1.4'
O O 0.0106 0.0060 'International Tables Vol C Tables 4.2.6.8 and 6.1.1.4'
Dy Dy -0.1892 4.4098 'International Tables Vol C Tables 4.2.6.8 and 6.1.1.4'

loop_
_geom_angle_atom_site_label_1
_geom_angle_atom_site_label_2
_geom_angle_atom_site_label_3
_geom_angle
_geom_angle_site_symmetry_1
_geom_angle_site_symmetry_3
O9 Dy1 O5 77.70(9) . .
O9 Dy1 O8 78.30(11) . .
O5 Dy1 O8 82.24(11) . .
O9 Dy1 O1 89.31(10) . .
O5 Dy1 O1 127.36(10) . .
O8 Dy1 O1 144.89(11) . .
O9 Dy1 O4 138.73(10) . .
O5 Dy1 O4 73.22(9) . .
O8 Dy1 O4 69.38(11) . .
O1 Dy1 O4 131.72(10) . .
O9 Dy1 O3 139.21(9) . .
O5 Dy1 O3 141.61(9) . .
O8 Dy1 O3 94.17(12) . .
O1 Dy1 O3 74.01(10) . .
O4 Dy1 O3 69.83(10) . .
O9 Dy1 O2 71.46(10) . .
O5 Dy1 O2 143.30(10) . .
O8 Dy1 O2 72.56(11) . .
O1 Dy1 O2 72.35(10) . .
O4 Dy1 O2 119.53(10) . .
O3 Dy1 O2 68.07(9) . .
O9 Dy1 O6 127.77(9) . .
O5 Dy1 O6 74.90(10) . .
O8 Dy1 O6 138.68(10) . .
O1 Dy1 O6 73.99(9) . .
O4 Dy1 O6 71.25(10) . .
O3 Dy1 O6 83.67(9) . .
O2 Dy1 O6 140.70(10) . .
C4 O1 Dy1 132.5(3) . .
C3 O2 Dy1 119.2(2) . .
C2 O6 Dy1 113.1(2) . .
C5 O5 Dy1 142.9(2) . .
C3 O3 Dy1 119.1(2) 3_765 .
C6 O9 Dy1 141.8(2) 3_665 .
O6 C2 C6 130.8(3) . .
O6 C2 C4 138.1(3) . 4_576
C6 C2 C4 91.1(3) . 4_576
O5 C5 C6 134.2(3) . 2_645
O5 C5 C4 136.9(3) . 3_665
C6 C5 C4 88.9(3) 2_645 3_665
O1 C4 C2 133.7(3) . 4_575
O1 C4 C5 137.1(3) . 3_665
C2 C4 C5 89.1(3) 4_575 3_665
O2 C3 O3 126.4(3) . 3_765
O2 C3 C3 117.3(4) . 3_765
O3 C3 C3 116.3(4) 3_765 3_765
O9 C6 C2 129.8(3) 3_665 .
O9 C6 C5 139.3(3) 3_665 2_655
C2 C6 C5 90.9(3) . 2_655

loop_
_geom_bond_atom_site_label_1
_geom_bond_atom_site_label_2
_geom_bond_distance
_geom_bond_site_symmetry_2
Dy1 O9 2.300(3) .
Dy1 O5 2.352(3) .
Dy1 O8 2.367(3) .
Dy1 O1 2.373(3) .
Dy1 O4 2.380(3) .
Dy1 O3 2.389(3) .
Dy1 O2 2.389(3) .
Dy1 O6 2.407(3) .
O1 C4 1.247(4) .
O2 C3 1.247(4) .
O6 C2 1.265(4) .
O5 C5 1.244(4) .
O3 C3 1.265(4) 3_765
O9 C6 1.249(4) 3_665
C2 C6 1.435(5) .
C2 C4 1.461(5) 4_576
C5 C6 1.466(5) 2_645
C5 C4 1.487(5) 3_665
C4 C2 1.461(5) 4_575
C4 C5 1.487(5) 3_665
C3 O3 1.265(4) 3_765
C3 C3 1.542(7) 3_765
C6 O9 1.249(4) 3_665
C6 C5 1.466(5) 2_655
